data_4132684
loop_
_publ_author_name
'You, Di'
'Yang, Haifeng'
'Sen, Srobona'
'Gabba\"i, Fran\,cois P'

_publ_section_title
;
 Modulating the \s-Accepting Properties of an Antimony Z-type Ligand via
 Anion Abstraction: Remote-Controlled Reactivity of the Coordinated
 Platinum Atom.
;
_journal_issue 30
_journal_name_full 'Journal of the American Chemical Society'
_journal_page_first 9644
_journal_page_last 9651
_journal_paper_doi 10.1021/jacs.8b05520
_journal_volume 140
_journal_year 2018
_chemical_formula_sum 'C40 H30 Cl6 F3 N P2 Pt Sb'
_chemical_formula_weight 1173.13
_space_group_crystal_system monoclinic
_space_group_IT_number 14
_space_group_name_Hall '-P 2yn'
_space_group_name_H-M_alt 'P 1 21/n 1'
_atom_sites_solution_hydrogens geom
_audit_creation_method SHELXL-2014/7
_cell_angle_alpha 90
_cell_angle_beta 93.4510(10)
_cell_angle_gamma 90
_cell_formula_units_Z 4
_cell_length_a 11.7666(4)
_cell_length_b 21.1781(6)
_cell_length_c 16.7826(5)
_cell_measurement_reflns_used 9101
_cell_measurement_temperature 100(2)
_cell_measurement_theta_max 57.104
_cell_measurement_theta_min 5.633
_cell_volume 4174.5(2)
_computing_structure_refinement 'SHELXL-2014/7 (Sheldrick, 2014)'
_diffrn_ambient_temperature 100(2)
_diffrn_measured_fraction_theta_full 0.999
_diffrn_measured_fraction_theta_max 0.989
_diffrn_measurement_device_type 'CCD area detector'
_diffrn_radiation_type MoK\a
_diffrn_radiation_wavelength 0.71073
_diffrn_reflns_av_R_equivalents 0.0419
_diffrn_reflns_av_unetI/netI 0.0291
_diffrn_reflns_Laue_measured_fraction_full 0.999
_diffrn_reflns_Laue_measured_fraction_max 0.989
_diffrn_reflns_limit_h_max 15
_diffrn_reflns_limit_h_min -15
_diffrn_reflns_limit_k_max 27
_diffrn_reflns_limit_k_min -28
_diffrn_reflns_limit_l_max 21
_diffrn_reflns_limit_l_min -22
_diffrn_reflns_number 84617
_diffrn_reflns_point_group_measured_fraction_full 0.999
_diffrn_reflns_point_group_measured_fraction_max 0.989
_diffrn_reflns_theta_full 25.242
_diffrn_reflns_theta_max 28.552
_diffrn_reflns_theta_min 2.590
_exptl_absorpt_coefficient_mu 4.500
_exptl_absorpt_correction_T_max 0.6618
_exptl_absorpt_correction_T_min 0.4981
_exptl_absorpt_correction_type multi-scan
_exptl_crystal_colour yellow
_exptl_crystal_density_diffrn 1.867
_exptl_crystal_density_method 'not measured'
_exptl_crystal_description block
_exptl_crystal_F_000 2260
_exptl_crystal_size_max 0.180
_exptl_crystal_size_mid 0.120
_exptl_crystal_size_min 0.100
_refine_diff_density_max 0.566
_refine_diff_density_min -0.746
_refine_diff_density_rms 0.124
_refine_ls_extinction_method none
_refine_ls_goodness_of_fit_ref 1.037
_refine_ls_hydrogen_treatment constr
_refine_ls_matrix_type full
_refine_ls_number_parameters 488
_refine_ls_number_reflns 10526
_refine_ls_number_restraints 0
_refine_ls_restrained_S_all 1.037
_refine_ls_R_factor_all 0.0381
_refine_ls_R_factor_gt 0.0250
_refine_ls_shift/su_max 0.004
_refine_ls_shift/su_mean 0.000
_refine_ls_structure_factor_coef Fsqd
_refine_ls_weighting_details 'w=1/[\s^2^(Fo^2^)+(0.0129P)^2^+4.5576P] where P=(Fo^2^+2Fc^2^)/3'
_refine_ls_weighting_scheme calc
_refine_ls_wR_factor_gt 0.0403
_refine_ls_wR_factor_ref 0.0428
_reflns_Friedel_coverage 0.000
_reflns_number_gt 8807
_reflns_number_total 10526
_reflns_threshold_expression 'I > 2\s(I)'
_cod_data_source_file ja8b05520_si_002.cif
_cod_data_source_block 2
_cod_original_sg_symbol_H-M 'P 21/n'
_cod_database_code 4132684
_shelx_shelxl_version_number 2014/7
_shelx_space_group_comment
;
The symmetry employed for this shelxl refinement is uniquely defined
by the following loop, which should always be used as a source of
symmetry information in preference to the above space-group names.
They are only intended as comments.
;
_shelx_estimated_absorpt_t_min 0.498
_shelx_estimated_absorpt_t_max 0.662

loop_
_space_group_symop_operation_xyz
'x, y, z'
'-x+1/2, y+1/2, -z+1/2'
'-x, -y, -z'
'x-1/2, -y-1/2, z-1/2'

loop_
_atom_site_label
_atom_site_type_symbol
_atom_site_fract_x
_atom_site_fract_y
_atom_site_fract_z
_atom_site_U_iso_or_equiv
_atom_site_adp_type
_atom_site_occupancy
_atom_site_site_symmetry_order
_atom_site_calc_flag
_atom_site_refinement_flags_posn
_atom_site_refinement_flags_adp
Pt1 Pt 0.43106(2) 0.24451(2) 0.63170(2) 0.01191(3) Uani 1 1 d . .
Sb1 Sb 0.65052(2) 0.24605(2) 0.63510(2) 0.01233(4) Uani 1 1 d . .
Cl1 Cl 1.11872(7) 0.19969(4) 0.80735(5) 0.03734(18) Uani 1 1 d . .
P1 P 0.44685(5) 0.34392(3) 0.68517(4) 0.01312(12) Uani 1 1 d . .
F1 F 0.81818(12) 0.24766(7) 0.64040(11) 0.0319(4) Uani 1 1 d . .
C1 C 0.6662(2) 0.34766(11) 0.63432(14) 0.0148(5) Uani 1 1 d . .
Cl2 Cl 0.90402(6) 0.16332(4) 0.86736(5) 0.03679(18) Uani 1 1 d . .
P2 P 0.44751(5) 0.14527(3) 0.58074(4) 0.01319(12) Uani 1 1 d . .
F2 F 0.65894(12) 0.24629(6) 0.51690(8) 0.0212(3) Uani 1 1 d . .
C2 C 0.7645(2) 0.37851(12) 0.61270(15) 0.0193(5) Uani 1 1 d . .
H2 H 0.8282 0.3546 0.5979 0.023 Uiso 1 1 calc R U
Cl3 Cl 1.10812(7) 0.09411(4) 0.91599(5) 0.03960(19) Uani 1 1 d . .
F3 F 0.66463(13) 0.24681(6) 0.75333(8) 0.0216(3) Uani 1 1 d . .
N3 N 0.25029(18) 0.24890(9) 0.62534(13) 0.0201(4) Uani 1 1 d . .
C3 C 0.7697(2) 0.44385(12) 0.61268(16) 0.0223(6) Uani 1 1 d . .
H3 H 0.8372 0.4643 0.5980 0.027 Uiso 1 1 calc R U
Cl4 Cl 0.58228(6) 0.09464(3) 0.82535(4) 0.03060(16) Uani 1 1 d . .
C4 C 0.6781(2) 0.47971(12) 0.63368(16) 0.0229(6) Uani 1 1 d . .
H4 H 0.6824 0.5245 0.6331 0.027 Uiso 1 1 calc R U
Cl5 Cl 0.63255(6) 0.20199(3) 0.92753(4) 0.02988(15) Uani 1 1 d . .
C5 C 0.5801(2) 0.44998(11) 0.65552(15) 0.0204(6) Uani 1 1 d . .
H5 H 0.5167 0.4743 0.6700 0.025 Uiso 1 1 calc R U
Cl6 Cl 0.40159(6) 0.15580(4) 0.90425(6) 0.0440(2) Uani 1 1 d . .
C6 C 0.5745(2) 0.38398(11) 0.65622(14) 0.0155(5) Uani 1 1 d . .
C7 C 0.3299(2) 0.39593(11) 0.65199(15) 0.0152(5) Uani 1 1 d . .
C8 C 0.2997(2) 0.39831(12) 0.57044(15) 0.0229(6) Uani 1 1 d . .
H8 H 0.3402 0.3735 0.5345 0.027 Uiso 1 1 calc R U
C9 C 0.2114(3) 0.43655(12) 0.54158(17) 0.0282(6) Uani 1 1 d . .
H9 H 0.1917 0.4380 0.4859 0.034 Uiso 1 1 calc R U
C10 C 0.1518(2) 0.47270(12) 0.59344(17) 0.0269(6) Uani 1 1 d . .
H10 H 0.0910 0.4988 0.5734 0.032 Uiso 1 1 calc R U
C11 C 0.1806(2) 0.47081(13) 0.67411(18) 0.0297(7) Uani 1 1 d . .
H11 H 0.1398 0.4959 0.7097 0.036 Uiso 1 1 calc R U
C12 C 0.2692(2) 0.43232(12) 0.70364(16) 0.0222(6) Uani 1 1 d . .
H12 H 0.2883 0.4309 0.7594 0.027 Uiso 1 1 calc R U
C13 C 0.4507(2) 0.34633(11) 0.79360(14) 0.0157(5) Uani 1 1 d . .
C14 C 0.5420(2) 0.37184(11) 0.83921(15) 0.0205(6) Uani 1 1 d . .
H14 H 0.6057 0.3882 0.8138 0.025 Uiso 1 1 calc R U
C15 C 0.5401(2) 0.37339(12) 0.92204(16) 0.0258(6) Uani 1 1 d . .
H15 H 0.6027 0.3908 0.9530 0.031 Uiso 1 1 calc R U
C16 C 0.4476(3) 0.34972(13) 0.95941(16) 0.0287(7) Uani 1 1 d . .
H16 H 0.4460 0.3517 1.0159 0.034 Uiso 1 1 calc R U
C17 C 0.3574(2) 0.32319(12) 0.91451(16) 0.0258(6) Uani 1 1 d . .
H17 H 0.2942 0.3065 0.9402 0.031 Uiso 1 1 calc R U
C18 C 0.3591(2) 0.32101(12) 0.83231(16) 0.0221(6) Uani 1 1 d . .
H18 H 0.2975 0.3021 0.8018 0.027 Uiso 1 1 calc R U
C19 C 0.6726(2) 0.14472(11) 0.63756(14) 0.0155(5) Uani 1 1 d . .
C20 C 0.7751(2) 0.11591(12) 0.66291(15) 0.0193(5) Uani 1 1 d . .
H20 H 0.8411 0.1410 0.6742 0.023 Uiso 1 1 calc R U
C21 C 0.7812(2) 0.05070(12) 0.67167(15) 0.0225(6) Uani 1 1 d . .
H21 H 0.8513 0.0315 0.6890 0.027 Uiso 1 1 calc R U
C22 C 0.6858(2) 0.01345(12) 0.65535(15) 0.0230(6) Uani 1 1 d . .
H22 H 0.6900 -0.0310 0.6629 0.028 Uiso 1 1 calc R U
C23 C 0.5842(2) 0.04123(11) 0.62806(15) 0.0195(5) Uani 1 1 d . .
H23 H 0.5190 0.0158 0.6155 0.023 Uiso 1 1 calc R U
C24 C 0.5779(2) 0.10684(11) 0.61900(14) 0.0155(5) Uani 1 1 d . .
C25 C 0.4536(2) 0.14407(10) 0.47296(14) 0.0149(5) Uani 1 1 d . .
C26 C 0.5440(2) 0.11744(12) 0.43531(15) 0.0201(5) Uani 1 1 d . .
H26 H 0.6068 0.1001 0.4661 0.024 Uiso 1 1 calc R U
C27 C 0.5423(3) 0.11616(14) 0.35261(16) 0.0292(7) Uani 1 1 d . .
H27 H 0.6037 0.0975 0.3269 0.035 Uiso 1 1 calc R U
C28 C 0.4520(3) 0.14183(14) 0.30765(17) 0.0325(7) Uani 1 1 d . .
H28 H 0.4508 0.1401 0.2510 0.039 Uiso 1 1 calc R U
C29 C 0.3631(3) 0.17009(13) 0.34449(17) 0.0296(7) Uani 1 1 d . .
H29 H 0.3019 0.1887 0.3133 0.036 Uiso 1 1 calc R U
C30 C 0.3638(2) 0.17115(11) 0.42687(16) 0.0223(6) Uani 1 1 d . .
H30 H 0.3026 0.1904 0.4523 0.027 Uiso 1 1 calc R U
C31 C 0.3300(2) 0.09213(11) 0.59806(15) 0.0165(5) Uani 1 1 d . .
C32 C 0.2987(2) 0.04450(11) 0.54420(16) 0.0201(5) Uani 1 1 d . .
H32 H 0.3420 0.0378 0.4990 0.024 Uiso 1 1 calc R U
C33 C 0.2052(2) 0.00662(12) 0.55563(17) 0.0246(6) Uani 1 1 d . .
H33 H 0.1855 -0.0262 0.5188 0.030 Uiso 1 1 calc R U
C34 C 0.1406(3) 0.01655(13) 0.62049(18) 0.0305(7) Uani 1 1 d . .
H34 H 0.0750 -0.0085 0.6276 0.037 Uiso 1 1 calc R U
C35 C 0.1720(3) 0.06335(13) 0.67513(18) 0.0330(7) Uani 1 1 d . .
H35 H 0.1286 0.0697 0.7204 0.040 Uiso 1 1 calc R U
C36 C 0.2663(2) 0.10095(12) 0.66447(16) 0.0245(6) Uani 1 1 d . .
H36 H 0.2874 0.1327 0.7025 0.029 Uiso 1 1 calc R U
C37 C 0.1584(2) 0.26357(12) 0.62127(16) 0.0225(6) Uani 1 1 d . .
C38 C 0.0401(2) 0.28686(18) 0.61566(17) 0.0380(8) Uani 1 1 d . .
H38A H 0.0403 0.3331 0.6146 0.057 Uiso 1 1 calc R U
H38B H 0.0007 0.2721 0.6620 0.057 Uiso 1 1 calc R U
H38C H 0.0008 0.2708 0.5666 0.057 Uiso 1 1 calc R U
C39 C 1.0515(2) 0.16891(12) 0.88998(16) 0.0249(6) Uani 1 1 d . .
H39 H 1.0654 0.1982 0.9363 0.030 Uiso 1 1 calc R U
C40 C 0.5313(2) 0.16754(12) 0.85994(16) 0.0232(6) Uani 1 1 d . .
H40 H 0.5179 0.1965 0.8133 0.028 Uiso 1 1 calc R U

loop_
_atom_site_aniso_label
_atom_site_aniso_U_11
_atom_site_aniso_U_22
_atom_site_aniso_U_33
_atom_site_aniso_U_23
_atom_site_aniso_U_13
_atom_site_aniso_U_12
Pt1 0.01072(5) 0.01027(5) 0.01490(5) -0.00264(4) 0.00201(3) -0.00030(4)
Sb1 0.01078(8) 0.01291(8) 0.01339(8) 0.00169(6) 0.00134(6) 0.00006(6)
Cl1 0.0374(4) 0.0366(4) 0.0397(4) 0.0077(3) 0.0165(3) -0.0020(3)
P1 0.0139(3) 0.0110(3) 0.0148(3) -0.0023(2) 0.0039(2) -0.0011(2)
F1 0.0117(7) 0.0247(9) 0.0592(11) 0.0155(8) 0.0024(7) 0.0013(6)
C1 0.0149(13) 0.0140(12) 0.0152(13) 0.0028(9) -0.0004(10) -0.0019(9)
Cl2 0.0256(4) 0.0331(4) 0.0521(5) 0.0007(3) 0.0061(3) -0.0030(3)
P2 0.0139(3) 0.0110(3) 0.0144(3) -0.0021(2) -0.0004(2) 0.0013(2)
F2 0.0297(8) 0.0201(7) 0.0147(7) 0.0029(6) 0.0088(6) 0.0071(6)
C2 0.0155(13) 0.0235(13) 0.0190(14) 0.0040(10) 0.0015(10) -0.0010(10)
Cl3 0.0429(5) 0.0320(4) 0.0424(5) 0.0079(3) -0.0098(4) -0.0002(3)
F3 0.0308(8) 0.0203(8) 0.0129(7) 0.0025(6) -0.0051(6) -0.0073(6)
N3 0.0165(11) 0.0159(11) 0.0279(12) -0.0009(9) 0.0014(9) 0.0004(9)
C3 0.0201(14) 0.0214(13) 0.0257(15) 0.0067(11) 0.0027(11) -0.0082(11)
Cl4 0.0432(4) 0.0276(4) 0.0214(4) -0.0027(3) 0.0051(3) 0.0013(3)
C4 0.0280(16) 0.0150(12) 0.0258(15) -0.0006(11) 0.0028(12) -0.0064(11)
Cl5 0.0328(4) 0.0306(4) 0.0261(4) -0.0025(3) 0.0001(3) -0.0061(3)
C5 0.0228(14) 0.0159(12) 0.0232(15) -0.0020(10) 0.0061(11) -0.0018(10)
Cl6 0.0241(4) 0.0339(4) 0.0757(6) 0.0054(4) 0.0161(4) -0.0008(3)
C6 0.0171(13) 0.0176(12) 0.0119(12) -0.0004(9) 0.0015(10) -0.0046(10)
C7 0.0150(13) 0.0125(12) 0.0185(13) -0.0020(10) 0.0033(10) -0.0006(9)
C8 0.0317(16) 0.0202(13) 0.0169(14) -0.0004(10) 0.0024(11) 0.0032(11)
C9 0.0390(18) 0.0214(14) 0.0231(15) 0.0011(11) -0.0062(13) 0.0008(12)
C10 0.0237(15) 0.0202(14) 0.0360(17) 0.0049(12) -0.0037(12) 0.0049(11)
C11 0.0289(16) 0.0290(15) 0.0320(17) -0.0022(12) 0.0070(13) 0.0109(12)
C12 0.0252(15) 0.0239(14) 0.0176(14) -0.0011(11) 0.0019(11) 0.0062(11)
C13 0.0190(13) 0.0106(11) 0.0178(13) -0.0015(9) 0.0039(10) 0.0024(9)
C14 0.0222(14) 0.0158(12) 0.0238(14) -0.0027(10) 0.0030(11) 0.0041(10)
C15 0.0302(16) 0.0242(14) 0.0222(15) -0.0046(11) -0.0063(12) 0.0055(12)
C16 0.0422(18) 0.0281(15) 0.0159(14) 0.0003(11) 0.0038(13) 0.0131(13)
C17 0.0322(17) 0.0239(14) 0.0227(15) 0.0048(11) 0.0133(12) 0.0054(12)
C18 0.0234(15) 0.0195(13) 0.0240(15) -0.0005(11) 0.0059(11) -0.0004(11)
C19 0.0181(13) 0.0179(12) 0.0108(12) 0.0010(9) 0.0028(10) 0.0044(10)
C20 0.0179(14) 0.0210(13) 0.0188(14) 0.0020(10) 0.0002(10) 0.0032(10)
C21 0.0225(15) 0.0249(14) 0.0197(14) 0.0033(11) -0.0025(11) 0.0109(11)
C22 0.0336(16) 0.0154(13) 0.0195(14) 0.0008(10) -0.0020(12) 0.0066(11)
C23 0.0261(15) 0.0162(12) 0.0157(13) -0.0022(10) -0.0034(11) 0.0016(10)
C24 0.0200(13) 0.0169(12) 0.0095(12) -0.0017(9) 0.0005(10) 0.0060(10)
C25 0.0203(13) 0.0106(11) 0.0134(12) -0.0001(9) -0.0017(10) -0.0006(9)
C26 0.0209(14) 0.0216(13) 0.0176(14) -0.0009(10) -0.0012(11) -0.0009(10)
C27 0.0348(18) 0.0340(16) 0.0194(15) -0.0061(12) 0.0068(12) -0.0074(13)
C28 0.048(2) 0.0341(16) 0.0145(14) 0.0046(12) -0.0036(13) -0.0176(14)
C29 0.0364(18) 0.0242(15) 0.0262(16) 0.0080(12) -0.0151(13) -0.0055(12)
C30 0.0258(15) 0.0155(13) 0.0247(15) -0.0002(10) -0.0056(11) 0.0016(10)
C31 0.0174(13) 0.0123(12) 0.0196(14) 0.0019(10) -0.0009(10) 0.0006(9)
C32 0.0237(14) 0.0159(12) 0.0205(14) -0.0032(10) -0.0005(11) -0.0007(10)
C33 0.0297(16) 0.0154(13) 0.0278(15) 0.0019(11) -0.0057(12) -0.0053(11)
C34 0.0309(17) 0.0200(14) 0.0409(18) 0.0052(12) 0.0030(14) -0.0094(12)
C35 0.0400(19) 0.0248(15) 0.0359(18) 0.0019(13) 0.0162(14) -0.0082(13)
C36 0.0325(16) 0.0171(13) 0.0245(15) -0.0020(11) 0.0068(12) -0.0052(11)
C37 0.0190(15) 0.0259(14) 0.0229(14) -0.0023(11) 0.0031(11) -0.0058(11)
C38 0.0076(13) 0.084(3) 0.0228(16) -0.0002(15) 0.0009(11) 0.0023(14)
C39 0.0301(16) 0.0237(14) 0.0210(14) -0.0035(11) 0.0016(12) -0.0060(11)
C40 0.0235(15) 0.0210(13) 0.0250(15) 0.0044(11) 0.0012(11) -0.0009(11)

loop_
_atom_type_symbol
_atom_type_description
_atom_type_scat_dispersion_real
_atom_type_scat_dispersion_imag
_atom_type_scat_source
C C 0.0033 0.0016 'International Tables Vol C Tables 4.2.6.8 and 6.1.1.4'
H H 0.0000 0.0000 'International Tables Vol C Tables 4.2.6.8 and 6.1.1.4'
N N 0.0061 0.0033 'International Tables Vol C Tables 4.2.6.8 and 6.1.1.4'
F F 0.0171 0.0103 'International Tables Vol C Tables 4.2.6.8 and 6.1.1.4'
P P 0.1023 0.0942 'International Tables Vol C Tables 4.2.6.8 and 6.1.1.4'
Cl Cl 0.1484 0.1585 'International Tables Vol C Tables 4.2.6.8 and 6.1.1.4'
Sb Sb -0.5866 1.5461 'International Tables Vol C Tables 4.2.6.8 and 6.1.1.4'
Pt Pt -1.7033 8.3905 'International Tables Vol C Tables 4.2.6.8 and 6.1.1.4'

loop_
_geom_angle_atom_site_label_1
_geom_angle_atom_site_label_2
_geom_angle_atom_site_label_3
_geom_angle
N3 Pt1 P2 97.40(6)
N3 Pt1 P1 92.11(6)
P2 Pt1 P1 170.49(2)
N3 Pt1 Sb1 176.39(6)
P2 Pt1 Sb1 84.981(16)
P1 Pt1 Sb1 85.542(16)
F1 Sb1 F3 86.06(7)
F1 Sb1 F2 86.29(7)
F3 Sb1 F2 172.33(6)
F1 Sb1 C1 84.10(8)
F3 Sb1 C1 89.77(7)
F2 Sb1 C1 88.96(7)
F1 Sb1 C19 84.10(8)
F3 Sb1 C19 89.21(7)
F2 Sb1 C19 90.48(7)
C1 Sb1 C19 168.20(9)
F1 Sb1 Pt1 178.65(6)
F3 Sb1 Pt1 92.62(4)
F2 Sb1 Pt1 95.03(4)
C1 Sb1 Pt1 95.65(6)
C19 Sb1 Pt1 96.15(7)
C6 P1 C13 106.45(11)
C6 P1 C7 104.92(11)
C13 P1 C7 105.17(11)
C6 P1 Pt1 111.91(8)
C13 P1 Pt1 114.47(8)
C7 P1 Pt1 113.16(8)
C6 C1 C2 118.5(2)
C6 C1 Sb1 118.73(17)
C2 C1 Sb1 122.74(18)
C25 P2 C31 103.10(11)
C25 P2 C24 105.20(11)
C31 P2 C24 107.43(11)
C25 P2 Pt1 113.33(8)
C31 P2 Pt1 115.31(8)
C24 P2 Pt1 111.62(8)
C3 C2 C1 120.3(2)
C37 N3 Pt1 166.4(2)
C4 C3 C2 120.9(2)
C3 C4 C5 119.6(2)
C4 C5 C6 119.8(2)
C1 C6 C5 120.8(2)
C1 C6 P1 118.63(17)
C5 C6 P1 120.57(19)
C12 C7 C8 118.9(2)
C12 C7 P1 123.47(19)
C8 C7 P1 117.67(18)
C9 C8 C7 120.5(2)
C10 C9 C8 120.2(3)
C11 C10 C9 120.0(3)
C10 C11 C12 120.1(3)
C7 C12 C11 120.4(2)
C14 C13 C18 119.0(2)
C14 C13 P1 122.28(19)
C18 C13 P1 118.72(19)
C13 C14 C15 120.1(3)
C16 C15 C14 120.3(3)
C15 C16 C17 120.0(3)
C18 C17 C16 120.0(3)
C17 C18 C13 120.6(3)
C24 C19 C20 118.8(2)
C24 C19 Sb1 118.27(17)
C20 C19 Sb1 122.75(18)
C21 C20 C19 120.3(2)
C22 C21 C20 120.6(2)
C23 C22 C21 119.7(2)
C22 C23 C24 119.8(2)
C19 C24 C23 120.8(2)
C19 C24 P2 117.87(18)
C23 C24 P2 121.4(2)
C26 C25 C30 119.3(2)
C26 C25 P2 122.46(19)
C30 C25 P2 118.20(19)
C27 C26 C25 119.9(2)
C28 C27 C26 120.3(3)
C27 C28 C29 120.3(3)
C30 C29 C28 119.7(3)
C29 C30 C25 120.4(3)
C32 C31 C36 118.9(2)
C32 C31 P2 121.3(2)
C36 C31 P2 119.72(19)
C33 C32 C31 120.8(2)
C34 C33 C32 120.1(2)
C33 C34 C35 119.5(3)
C36 C35 C34 120.7(3)
C35 C36 C31 120.0(2)
N3 C37 C38 176.5(3)
Cl2 C39 Cl1 109.81(15)
Cl2 C39 Cl3 110.26(14)
Cl1 C39 Cl3 110.27(15)
Cl5 C40 Cl6 111.05(15)
Cl5 C40 Cl4 110.17(15)
Cl6 C40 Cl4 109.67(14)

loop_
_geom_bond_atom_site_label_1
_geom_bond_atom_site_label_2
_geom_bond_distance
Pt1 N3 2.125(2)
Pt1 P2 2.2816(6)
Pt1 P1 2.2918(6)
Pt1 Sb1 2.57974(19)
Sb1 F1 1.9697(14)
Sb1 F3 1.9811(14)
Sb1 F2 1.9922(13)
Sb1 C1 2.160(2)
Sb1 C19 2.162(2)
Cl1 C39 1.762(3)
P1 C6 1.817(2)
P1 C13 1.818(2)
P1 C7 1.824(2)
C1 C6 1.392(3)
C1 C2 1.395(3)
Cl2 C39 1.758(3)
P2 C25 1.815(2)
P2 C31 1.819(2)
P2 C24 1.820(2)
C2 C3 1.385(3)
Cl3 C39 1.763(3)
N3 C37 1.123(3)
C3 C4 1.381(4)
Cl4 C40 1.767(3)
C4 C5 1.383(4)
Cl5 C40 1.754(3)
C5 C6 1.400(3)
Cl6 C40 1.755(3)
C7 C12 1.389(3)
C7 C8 1.394(4)
C8 C9 1.382(4)
C9 C10 1.382(4)
C10 C11 1.376(4)
C11 C12 1.391(4)
C13 C14 1.390(4)
C13 C18 1.399(3)
C14 C15 1.392(4)
C15 C16 1.383(4)
C16 C17 1.384(4)
C17 C18 1.382(4)
C19 C24 1.393(3)
C19 C20 1.395(3)
C20 C21 1.390(3)
C21 C22 1.386(4)
C22 C23 1.385(4)
C23 C24 1.399(3)
C25 C26 1.389(3)
C25 C30 1.395(3)
C26 C27 1.387(4)
C27 C28 1.377(4)
C28 C29 1.383(4)
C29 C30 1.382(4)
C31 C32 1.389(3)
C31 C36 1.393(4)
C32 C33 1.384(4)
C33 C34 1.381(4)
C34 C35 1.385(4)
C35 C36 1.385(4)
C37 C38 1.474(4)

loop_
_cod_changelog_entry_id
_cod_changelog_entry_author
_cod_changelog_entry_date
_cod_changelog_entry_text
1 'Vaitkus, Antanas' 2023-12-21T16:30:52+02:00
;
 Removed extra trailing star ('*') symbols from the '_shelx_hkl_checksum' data
 item value. This modification resulted in a correct checksum value.
;
